data_7055885
loop_
_publ_author_name
'Kole\<sa-Dobravc, Tanja'
'Maejima, Keiichi'
'Yoshikawa, Yutaka'
'Meden, Anton'
'Yasui, Hiroyuki'
'Perdih, Franc'

_publ_section_title
;
 Vanadium and zinc complexes of 5-cyanopicolinate and pyrazine
 derivatives: synthesis, structural elucidation and in vitro
 insulino-mimetic activity study
;
_journal_issue 2
_journal_name_full 'New J. Chem.'
_journal_page_first 735
_journal_paper_doi 10.1039/C6NJ02961B
_journal_volume 41
_journal_year 2017
_chemical_formula_moiety 'C14 H10 N4 O6 Zn'
_chemical_formula_sum 'C14 H10 N4 O6 Zn'
_chemical_formula_weight 395.63
_chemical_name_systematic
;
 ?
;
_space_group_IT_number 2
_symmetry_cell_setting triclinic
_symmetry_space_group_name_Hall '-P 1'
_symmetry_space_group_name_H-M 'P -1'
_atom_sites_solution_hydrogens geom
_atom_sites_solution_primary direct
_atom_sites_solution_secondary difmap
_audit_creation_method SHELXL-97
_audit_update_record
;
2016-05-17 deposited with the CCDC.
2016-12-07 downloaded from the CCDC.
;
_cell_angle_alpha 91.545(4)
_cell_angle_beta 99.276(5)
_cell_angle_gamma 110.230(6)
_cell_formula_units_Z 1
_cell_length_a 5.0190(4)
_cell_length_b 6.4793(4)
_cell_length_c 12.6014(6)
_cell_measurement_reflns_used 1660
_cell_measurement_temperature 150(2)
_cell_measurement_theta_max 30.1904
_cell_measurement_theta_min 3.2827
_cell_volume 377.97(5)
_computing_cell_refinement 'CrysAlis PRO (Agilent, 2013)'
_computing_data_collection 'CrysAlis PRO (Agilent, 2013)'
_computing_data_reduction 'CrysAlis PRO (Agilent, 2013)'
_computing_molecular_graphics 'ORTEP-3 for Windows version 2.02 (Farrugia, 2008)'
_computing_publication_material 'WinGX publication routines (Farrugia, 1999)'
_computing_structure_refinement 'SHELXL-97 (Sheldrick, 2008)'
_computing_structure_solution 'SIR97 (Altomare et al., 1999)'
_diffrn_ambient_temperature 150(2)
_diffrn_detector_area_resol_mean 10.4933
_diffrn_measured_fraction_theta_full 0.998
_diffrn_measured_fraction_theta_max 0.998
_diffrn_measurement_device_type 'SuperNova, Dual, Cu at zero, Atlas'
_diffrn_measurement_method '\w scans'
_diffrn_radiation_monochromator Mirror
_diffrn_radiation_source 'SuperNova (Mo) X-ray Source'
_diffrn_radiation_type MoK\a
_diffrn_radiation_wavelength 0.71073
_diffrn_reflns_av_R_equivalents 0.0337
_diffrn_reflns_av_sigmaI/netI 0.0542
_diffrn_reflns_limit_h_max 6
_diffrn_reflns_limit_h_min -6
_diffrn_reflns_limit_k_max 7
_diffrn_reflns_limit_k_min -8
_diffrn_reflns_limit_l_max 16
_diffrn_reflns_limit_l_min -14
_diffrn_reflns_number 3548
_diffrn_reflns_theta_full 27.48
_diffrn_reflns_theta_max 27.48
_diffrn_reflns_theta_min 3.29
_exptl_absorpt_coefficient_mu 1.667
_exptl_absorpt_correction_T_max 0.9363
_exptl_absorpt_correction_T_min 0.8250
_exptl_absorpt_correction_type multi-scan
_exptl_absorpt_process_details '(CrysAlis PRO; Agilent, 2013)'
_exptl_crystal_colour colourless
_exptl_crystal_density_diffrn 1.738
_exptl_crystal_density_method 'not measured'
_exptl_crystal_description plate
_exptl_crystal_F_000 200
_exptl_crystal_size_max 0.12
_exptl_crystal_size_mid 0.12
_exptl_crystal_size_min 0.04
_refine_diff_density_max 0.429
_refine_diff_density_min -0.346
_refine_diff_density_rms 0.087
_refine_ls_extinction_method none
_refine_ls_goodness_of_fit_ref 1.151
_refine_ls_hydrogen_treatment mixed
_refine_ls_matrix_type full
_refine_ls_number_parameters 123
_refine_ls_number_reflns 1742
_refine_ls_number_restraints 2
_refine_ls_restrained_S_all 1.152
_refine_ls_R_factor_all 0.0430
_refine_ls_R_factor_gt 0.0365
_refine_ls_shift/su_max 0.000
_refine_ls_shift/su_mean 0.000
_refine_ls_structure_factor_coef Fsqd
_refine_ls_weighting_details 'calc w=1/[\s^2^(Fo^2^)+(0.0134P)^2^+0.1545P] where P=(Fo^2^+2Fc^2^)/3'
_refine_ls_weighting_scheme calc
_refine_ls_wR_factor_gt 0.0667
_refine_ls_wR_factor_ref 0.0706
_reflns_number_gt 1600
_reflns_number_total 1742
_reflns_threshold_expression >2\s(I)
_cod_data_source_file c6nj02961b2.cif
_cod_data_source_block 6
_cod_depositor_comments 'Adding full bibliography for 7055882--7055889.cif.'
_cod_original_cell_volume 377.97(4)
_cod_original_sg_symbol_H-M P-1
_cod_database_code 7055885

loop_
_symmetry_equiv_pos_as_xyz
'x, y, z'
'-x, -y, -z'

loop_
_atom_site_label
_atom_site_type_symbol
_atom_site_fract_x
_atom_site_fract_y
_atom_site_fract_z
_atom_site_U_iso_or_equiv
_atom_site_adp_type
_atom_site_occupancy
_atom_site_symmetry_multiplicity
_atom_site_calc_flag
_atom_site_refinement_flags
Zn1 Zn 0.5000 0.5000 0.5000 0.01650(13) Uani 1 2 d S
N1 N 0.4284(4) 0.4547(3) 0.66127(15) 0.0149(4) Uani 1 1 d .
N2 N 0.0595(6) 0.7386(4) 0.93236(19) 0.0354(6) Uani 1 1 d .
O1 O 0.6846(3) 0.2624(3) 0.54062(12) 0.0168(4) Uani 1 1 d .
O2 O 0.7541(4) 0.0495(3) 0.67138(13) 0.0211(4) Uani 1 1 d .
O3 O 0.1044(4) 0.2462(3) 0.43522(14) 0.0197(4) Uani 1 1 d D
C1 C 0.6600(5) 0.1899(4) 0.63254(18) 0.0155(5) Uani 1 1 d .
C2 C 0.5089(5) 0.2914(4) 0.70318(18) 0.0159(5) Uani 1 1 d .
C3 C 0.4642(5) 0.2234(4) 0.80374(19) 0.0191(5) Uani 1 1 d .
H3 H 0.5201 0.1057 0.8300 0.023 Uiso 1 1 calc R
C4 C 0.3376(5) 0.3279(4) 0.86590(19) 0.0214(5) Uani 1 1 d .
H4 H 0.3001 0.2817 0.9346 0.026 Uiso 1 1 calc R
C5 C 0.2662(5) 0.5036(4) 0.82448(19) 0.0171(5) Uani 1 1 d .
C6 C 0.3141(5) 0.5610(4) 0.72199(18) 0.0171(5) Uani 1 1 d .
H6 H 0.2636 0.6801 0.6942 0.020 Uiso 1 1 calc R
C7 C 0.1486(6) 0.6315(4) 0.8858(2) 0.0226(6) Uani 1 1 d .
H3B H 0.145(7) 0.143(4) 0.415(3) 0.057(11) Uiso 1 1 d D
H3A H -0.030(5) 0.216(5) 0.470(2) 0.044(10) Uiso 1 1 d D

loop_
_atom_site_aniso_label
_atom_site_aniso_U_11
_atom_site_aniso_U_22
_atom_site_aniso_U_33
_atom_site_aniso_U_23
_atom_site_aniso_U_13
_atom_site_aniso_U_12
Zn1 0.0199(2) 0.0190(2) 0.0155(2) 0.00410(15) 0.00882(15) 0.01035(17)
N1 0.0141(10) 0.0164(10) 0.0160(10) 0.0010(8) 0.0044(8) 0.0070(8)
N2 0.0519(17) 0.0343(14) 0.0338(14) 0.0074(11) 0.0273(12) 0.0233(13)
O1 0.0195(9) 0.0190(9) 0.0167(9) 0.0040(6) 0.0092(7) 0.0098(7)
O2 0.0282(10) 0.0204(9) 0.0206(9) 0.0022(7) 0.0057(7) 0.0154(8)
O3 0.0199(10) 0.0198(10) 0.0242(10) 0.0010(7) 0.0109(8) 0.0101(8)
C1 0.0135(12) 0.0141(12) 0.0181(13) -0.0021(9) 0.0044(9) 0.0036(9)
C2 0.0133(12) 0.0168(12) 0.0175(12) -0.0003(9) 0.0038(9) 0.0048(10)
C3 0.0238(14) 0.0202(13) 0.0173(12) 0.0053(9) 0.0073(10) 0.0109(11)
C4 0.0262(14) 0.0264(14) 0.0143(13) 0.0061(10) 0.0093(10) 0.0100(11)
C5 0.0155(12) 0.0191(13) 0.0176(12) -0.0008(9) 0.0063(9) 0.0060(10)
C6 0.0178(13) 0.0189(12) 0.0170(12) 0.0023(9) 0.0053(9) 0.0087(10)
C7 0.0280(15) 0.0254(14) 0.0188(13) 0.0065(10) 0.0126(10) 0.0109(12)

loop_
_atom_type_symbol
_atom_type_description
_atom_type_scat_dispersion_real
_atom_type_scat_dispersion_imag
_atom_type_scat_source
C C 0.0033 0.0016 'International Tables Vol C Tables 4.2.6.8 and 6.1.1.4'
H H 0.0000 0.0000 'International Tables Vol C Tables 4.2.6.8 and 6.1.1.4'
N N 0.0061 0.0033 'International Tables Vol C Tables 4.2.6.8 and 6.1.1.4'
O O 0.0106 0.0060 'International Tables Vol C Tables 4.2.6.8 and 6.1.1.4'
Zn Zn 0.2839 1.4301 'International Tables Vol C Tables 4.2.6.8 and 6.1.1.4'

loop_
_geom_angle_atom_site_label_1
_geom_angle_atom_site_label_2
_geom_angle_atom_site_label_3
_geom_angle
_geom_angle_site_symmetry_1
_geom_angle_site_symmetry_3
O1 Zn1 O1 180.00(8) 2_666 .
O1 Zn1 O3 89.77(7) 2_666 2_666
O1 Zn1 O3 90.23(7) . 2_666
O1 Zn1 O3 90.23(7) 2_666 .
O1 Zn1 O3 89.77(7) . .
O3 Zn1 O3 180.0 2_666 .
O1 Zn1 N1 78.65(7) 2_666 2_666
O1 Zn1 N1 101.35(7) . 2_666
O3 Zn1 N1 92.32(7) 2_666 2_666
O3 Zn1 N1 87.68(7) . 2_666
O1 Zn1 N1 101.35(7) 2_666 .
O1 Zn1 N1 78.65(7) . .
O3 Zn1 N1 87.68(7) 2_666 .
O3 Zn1 N1 92.32(7) . .
N1 Zn1 N1 180.000(1) 2_666 .
C6 N1 C2 118.3(2) . .
C6 N1 Zn1 129.01(15) . .
C2 N1 Zn1 112.69(15) . .
C1 O1 Zn1 116.36(14) . .
Zn1 O3 H3B 106(3) . .
Zn1 O3 H3A 119(2) . .
H3B O3 H3A 116(3) . .
O2 C1 O1 126.2(2) . .
O2 C1 C2 117.1(2) . .
O1 C1 C2 116.69(19) . .
N1 C2 C3 122.6(2) . .
N1 C2 C1 115.3(2) . .
C3 C2 C1 122.1(2) . .
C2 C3 C4 119.5(2) . .
C2 C3 H3 120.2 . .
C4 C3 H3 120.2 . .
C3 C4 C5 117.8(2) . .
C3 C4 H4 121.1 . .
C5 C4 H4 121.1 . .
C6 C5 C4 119.5(2) . .
C6 C5 C7 118.5(2) . .
C4 C5 C7 122.0(2) . .
N1 C6 C5 122.2(2) . .
N1 C6 H6 118.9 . .
C5 C6 H6 118.9 . .
N2 C7 C5 177.7(3) . .

loop_
_geom_bond_atom_site_label_1
_geom_bond_atom_site_label_2
_geom_bond_distance
_geom_bond_site_symmetry_2
Zn1 O1 2.0895(15) 2_666
Zn1 O1 2.0895(15) .
Zn1 O3 2.1118(18) 2_666
Zn1 O3 2.1118(18) .
Zn1 N1 2.1306(19) 2_666
Zn1 N1 2.1306(19) .
N1 C6 1.332(3) .
N1 C2 1.349(3) .
N2 C7 1.141(3) .
O1 C1 1.270(3) .
O2 C1 1.240(3) .
O3 H3B 0.807(18) .
O3 H3A 0.831(18) .
C1 C2 1.527(3) .
C2 C3 1.380(3) .
C3 C4 1.380(3) .
C3 H3 0.9500 .
C4 C5 1.397(3) .
C4 H4 0.9500 .
C5 C6 1.389(3) .
C5 C7 1.444(3) .
C6 H6 0.9500 .

loop_
_geom_hbond_atom_site_label_D
_geom_hbond_atom_site_label_H
_geom_hbond_atom_site_label_A
_geom_hbond_distance_DH
_geom_hbond_distance_HA
_geom_hbond_distance_DA
_geom_hbond_angle_DHA
_geom_hbond_site_symmetry_A
O3 H3B O2 0.807(18) 1.88(2) 2.663(2) 162(4) 2_656
O3 H3A O1 0.831(18) 1.91(2) 2.695(2) 158(3) 1_455

loop_
_geom_torsion_atom_site_label_1
_geom_torsion_atom_site_label_2
_geom_torsion_atom_site_label_3
_geom_torsion_atom_site_label_4
_geom_torsion
_geom_torsion_site_symmetry_1
O1 Zn1 N1 C6 -4.0(2) 2_666
O1 Zn1 N1 C6 176.0(2) .
O3 Zn1 N1 C6 85.3(2) 2_666
O3 Zn1 N1 C6 -94.7(2) .
O1 Zn1 N1 C2 174.64(15) 2_666
O1 Zn1 N1 C2 -5.36(15) .
O3 Zn1 N1 C2 -96.06(16) 2_666
O3 Zn1 N1 C2 83.94(16) .
O3 Zn1 O1 C1 91.68(16) 2_666
O3 Zn1 O1 C1 -88.32(16) .
N1 Zn1 O1 C1 -175.91(16) 2_666
N1 Zn1 O1 C1 4.09(16) .
Zn1 O1 C1 O2 -179.96(18) .
Zn1 O1 C1 C2 -2.2(3) .
C6 N1 C2 C3 3.3(3) .
Zn1 N1 C2 C3 -175.52(19) .
C6 N1 C2 C1 -175.30(19) .
Zn1 N1 C2 C1 5.9(2) .
O2 C1 C2 N1 175.3(2) .
O1 C1 C2 N1 -2.6(3) .
O2 C1 C2 C3 -3.3(3) .
O1 C1 C2 C3 178.7(2) .
N1 C2 C3 C4 -1.3(4) .
C1 C2 C3 C4 177.2(2) .
C2 C3 C4 C5 -1.6(4) .
C3 C4 C5 C6 2.4(4) .
C3 C4 C5 C7 -176.4(2) .
C2 N1 C6 C5 -2.4(3) .
Zn1 N1 C6 C5 176.23(17) .
C4 C5 C6 N1 -0.5(4) .
C7 C5 C6 N1 178.4(2) .
